data_4348828
loop_
_publ_author_name
'Juvenal, Frank'
'Langlois, Adam'
'Bonnot, Antoine'
'Fortin, Daniel'
'Harvey, Pierre D.'

_publ_section_title
;
 Luminescent 1D- and 2D-Coordination Polymers Using CuX Salts (X = Cl, Br,
 I) and a Metal-Containing Dithioether Ligand.
;
_journal_issue 21
_journal_name_full 'Inorganic chemistry'
_journal_page_first 11096
_journal_page_last 11109
_journal_paper_doi 10.1021/acs.inorgchem.6b01703
_journal_volume 55
_journal_year 2016
_chemical_compound_source 'synthesis as described'
_chemical_formula_moiety 'C28 H39 Cu4 I4 N1 P2 Pt1 S2'
_chemical_formula_sum 'C14 H19.5 Cu2 I2 N0.5 P Pt0.5 S'
_chemical_formula_weight 736.26
_space_group_IT_number 2
_space_group_name_Hall '-P 1'
_space_group_name_H-M_alt 'P -1'
_symmetry_cell_setting triclinic
_symmetry_Int_Tables_number 2
_symmetry_space_group_name_Hall '-P 1'
_symmetry_space_group_name_H-M 'P -1'
_atom_sites_solution_hydrogens geom
_atom_sites_solution_primary direct
_atom_sites_solution_secondary difmap
_audit_conform_dict_location ftp://ftp.iucr.org/pub/cif_core.dic
_audit_conform_dict_name cif_core.dic
_audit_conform_dict_version 2.4
_audit_creation_date 2015-03-06T09:53:46-00:00
_audit_creation_method 'WinGX routine CIF_UPDATE'
_cell_angle_alpha 77.946(5)
_cell_angle_beta 65.306(5)
_cell_angle_gamma 61.884(4)
_cell_formula_units_Z 2
_cell_length_a 10.255(3)
_cell_length_b 10.705(3)
_cell_length_c 11.407(3)
_cell_measurement_reflns_used 9962
_cell_measurement_temperature 173(2)
_cell_measurement_theta_max 26.5338
_cell_measurement_theta_min 2.424
_cell_measurement_wavelength 0.71073
_cell_volume 1003.4(5)
_computing_cell_refinement 'SAINT V8.27B integration software'
_computing_data_collection 'Bruker APEX2 software'
_computing_data_reduction 'SORTAV (Blessing, 1995)'
_computing_molecular_graphics 'Ortep-3 for Windows (Farrugia, 1997)'
_computing_publication_material 'WinGX publication routines (Farrugia, 1999)'
_computing_structure_refinement 'SHELXL-97 (Sheldrick, 2008)'
_computing_structure_solution 'SHELXS-97 (Sheldrick, 1997)'
_diffrn_ambient_temperature 173(2)
_diffrn_detector 'APEX-II CCD'
_diffrn_measured_fraction_theta_full 0.997
_diffrn_measured_fraction_theta_max 0.991
_diffrn_measurement_device '\k-geometry diffractometer'
_diffrn_measurement_device_type 'Bruker APEX-II'
_diffrn_measurement_method '\f or \w oscillation scans'
_diffrn_orient_matrix_type 'x-axis to radiation source'
_diffrn_orient_matrix_UB_11 -0.154586E-1
_diffrn_orient_matrix_UB_12 0.768328E-1
_diffrn_orient_matrix_UB_13 -0.669012E-1
_diffrn_orient_matrix_UB_21 0.110985
_diffrn_orient_matrix_UB_22 -0.124305E-1
_diffrn_orient_matrix_UB_23 -0.240566E-1
_diffrn_orient_matrix_UB_31 0.400994E-1
_diffrn_orient_matrix_UB_32 -0.718534E-1
_diffrn_orient_matrix_UB_33 -0.652519E-1
_diffrn_radiation_monochromator graphite
_diffrn_radiation_probe x-ray
_diffrn_radiation_type MoK\a
_diffrn_radiation_wavelength 0.71073
_diffrn_reflns_av_R_equivalents 0.0119
_diffrn_reflns_av_unetI/netI 0.0284
_diffrn_reflns_limit_h_max 12
_diffrn_reflns_limit_h_min -12
_diffrn_reflns_limit_k_max 10
_diffrn_reflns_limit_k_min -13
_diffrn_reflns_limit_l_max 12
_diffrn_reflns_limit_l_min -14
_diffrn_reflns_number 5563
_diffrn_reflns_reduction_process
;
 Scaled and merged with Sortav
 R.H. Blessing, (1987) Cryst. Rev. 1, 3-58
 R.H. Blessing, (1989) J. Appl. Cryst. 22, 396-397
;
_diffrn_reflns_theta_full 25
_diffrn_reflns_theta_max 26.53
_diffrn_reflns_theta_min 1.97
_diffrn_source 'sealed x-ray tube'
_exptl_absorpt_coefficient_mu 8.839
_exptl_absorpt_correction_T_max 0.745
_exptl_absorpt_correction_T_min 0.486
_exptl_absorpt_correction_type multi-scan
_exptl_absorpt_process_details
;
SADABS-2012/1 - Bruker AXS area detector scaling and absorption correction
;
_exptl_crystal_colour yellow
_exptl_crystal_density_diffrn 2.437
_exptl_crystal_density_method 'not measured'
_exptl_crystal_description prism
_exptl_crystal_F_000 682
_exptl_crystal_size_max 0.3
_exptl_crystal_size_mid 0.17
_exptl_crystal_size_min 0.1
_refine_diff_density_max 0.487
_refine_diff_density_min -0.617
_refine_diff_density_rms 0.096
_refine_ls_extinction_method none
_refine_ls_goodness_of_fit_ref 1.069
_refine_ls_hydrogen_treatment mixed
_refine_ls_matrix_type full
_refine_ls_number_parameters 216
_refine_ls_number_reflns 4144
_refine_ls_number_restraints 0
_refine_ls_restrained_S_all 1.069
_refine_ls_R_factor_all 0.0158
_refine_ls_R_factor_gt 0.0149
_refine_ls_shift/su_max 0.002
_refine_ls_shift/su_mean 0
_refine_ls_structure_factor_coef Fsqd
_refine_ls_weighting_details 'calc w=1/[\s^2^(Fo^2^)+(0.0000P)^2^+0.1499P] where P=(Fo^2^+2Fc^2^)/3'
_refine_ls_weighting_scheme calc
_refine_ls_wR_factor_gt 0.0345
_refine_ls_wR_factor_ref 0.0348
_reflns_number_gt 4010
_reflns_number_total 4144
_reflns_threshold_expression >2\s(I)
_cod_data_source_file ic6b01703_si_002.cif
_cod_data_source_block mo_harvey_fj_1_65_1_0m
_cod_original_formula_sum 'C14 H19.50 Cu2 I2 N0.50 P Pt0.50 S'
_cod_database_code 4348828

loop_
_symmetry_equiv_pos_as_xyz
'x, y, z'
'-x, -y, -z'

loop_
_atom_site_label
_atom_site_type_symbol
_atom_site_fract_x
_atom_site_fract_y
_atom_site_fract_z
_atom_site_U_iso_or_equiv
_atom_site_adp_type
_atom_site_occupancy
_atom_site_symmetry_multiplicity
_atom_site_calc_flag
_atom_site_refinement_flags
_atom_site_disorder_assembly
_atom_site_disorder_group
C1 C 0.3557(4) 0.3897(4) 0.3286(3) 0.0395(8) Uani 1 1 d . . .
H1A H 0.4615 0.3518 0.2603 0.059 Uiso 1 1 calc R . .
H1B H 0.2955 0.4892 0.309 0.059 Uiso 1 1 calc R . .
H1C H 0.2991 0.335 0.3337 0.059 Uiso 1 1 calc R . .
C2 C 0.1737(3) 0.4333(3) 0.5979(3) 0.0346(7) Uani 1 1 d . . .
H2A H 0.1259 0.3781 0.5871 0.052 Uiso 1 1 calc R . .
H2B H 0.1113 0.5341 0.5843 0.052 Uiso 1 1 calc R . .
H2C H 0.1746 0.4181 0.6854 0.052 Uiso 1 1 calc R . .
C3 C 0.4692(4) 0.1885(3) 0.5098(3) 0.0320(7) Uani 1 1 d . . .
H3A H 0.4659 0.1705 0.5986 0.048 Uiso 1 1 calc R . .
H3B H 0.5801 0.1489 0.4495 0.048 Uiso 1 1 calc R . .
H3C H 0.4122 0.1438 0.4966 0.048 Uiso 1 1 calc R . .
C4 C 0.4863(3) 0.6088(2) 0.3357(2) 0.0156(5) Uani 1 1 d . . .
C5 C 0.4667(3) 0.6807(2) 0.2402(2) 0.0165(5) Uani 1 1 d . . .
C6 C 0.4038(3) 0.7949(3) 0.1553(2) 0.0154(5) Uani 1 1 d . . .
C7 C 0.3738(3) 0.9325(3) 0.1735(2) 0.0186(5) Uani 1 1 d . . .
H7 H 0.3959 0.9502 0.2398 0.022 Uiso 1 1 calc R . .
C8 C 0.3123(3) 1.0429(3) 0.0956(2) 0.0196(5) Uani 1 1 d . . .
H8 H 0.2914 1.1361 0.1095 0.024 Uiso 1 1 calc R . .
C9 C 0.2806(3) 1.0192(2) -0.0030(2) 0.0159(5) Uani 1 1 d . . .
C10 C 0.3098(3) 0.8827(3) -0.0220(3) 0.0209(5) Uani 1 1 d . . .
H10 H 0.2878 0.8654 -0.0885 0.025 Uiso 1 1 calc R . .
C11 C 0.3711(3) 0.7720(3) 0.0563(3) 0.0219(5) Uani 1 1 d . . .
H11 H 0.3912 0.6791 0.0425 0.026 Uiso 1 1 calc R . .
C12 C 0.0975(4) 1.1205(3) -0.1592(3) 0.0353(7) Uani 1 1 d . . .
H12A H 0.1678 1.0377 -0.215 0.053 Uiso 1 1 calc R . .
H12B H 0.0433 1.2009 -0.2074 0.053 Uiso 1 1 calc R . .
H12C H 0.0184 1.099 -0.084 0.053 Uiso 1 1 calc R . .
Cu1 Cu 0.68235(3) 0.50119(3) 0.17416(3) 0.01795(7) Uani 1 1 d . . .
Cu2 Cu 1.02648(4) 0.35779(3) 0.03071(3) 0.02285(8) Uani 1 1 d . . .
I1 I 0.859147(18) 0.252812(16) 0.234690(16) 0.02147(5) Uani 1 1 d . . .
I2 I 0.816355(17) 0.531315(16) -0.075924(15) 0.01674(4) Uani 1 1 d . . .
P1 P 0.37557(7) 0.37730(7) 0.48153(6) 0.01669(13) Uani 1 1 d . . .
Pt1 Pt 0.5 0.5 0.5 0.01157(4) Uani 1 2 d S . .
S6 S 0.21426(7) 1.16468(6) -0.10602(6) 0.01861(13) Uani 1 1 d . . .
C13 C 0.0377(4) 0.9356(4) 0.4597(3) 0.0448(9) Uani 1 1 d . . .
C14A C -0.0682(14) 0.8551(17) 0.5060(15) 0.062(7) Uani 0.5 1 d P A 1
H14A H -0.0148 0.7708 0.4534 0.093 Uiso 0.5 1 calc PR A 1
H14B H -0.1707 0.9172 0.4972 0.093 Uiso 0.5 1 calc PR A 1
H14C H -0.0857 0.8265 0.5967 0.093 Uiso 0.5 1 calc PR A 1
C14B C -0.0756 0.8733 0.4908 0.058(8) Uani 0.5 1 d P A 2
N1 N -0.1466(11) 0.8297(11) 0.5249(12) 0.079(3) Uani 0.5 1 d P A 2
H13A H 0.134(4) 0.871(4) 0.468(4) 0.049(10) Uiso 1 1 d . . .
H13B H 0.069(4) 0.953(4) 0.365(4) 0.052(10) Uiso 1 1 d . . .

loop_
_atom_site_aniso_label
_atom_site_aniso_U_11
_atom_site_aniso_U_22
_atom_site_aniso_U_33
_atom_site_aniso_U_23
_atom_site_aniso_U_13
_atom_site_aniso_U_12
C1 0.065(2) 0.057(2) 0.0283(16) 0.0120(15) -0.0278(16) -0.0466(18)
C2 0.0281(14) 0.0401(17) 0.0392(18) -0.0091(14) -0.0026(13) -0.0226(13)
C3 0.0428(16) 0.0189(13) 0.0452(19) 0.0016(13) -0.0239(14) -0.0159(12)
C4 0.0174(10) 0.0144(11) 0.0162(12) -0.0013(10) -0.0066(9) -0.0070(9)
C5 0.0190(11) 0.0141(11) 0.0161(12) 0.0009(10) -0.0083(9) -0.0058(9)
C6 0.0146(10) 0.0189(12) 0.0110(11) 0.0042(10) -0.0064(9) -0.0062(9)
C7 0.0218(11) 0.0172(12) 0.0184(12) 0.0017(10) -0.0127(10) -0.0060(10)
C8 0.0239(12) 0.0120(11) 0.0239(13) 0.0024(10) -0.0130(11) -0.0060(10)
C9 0.0141(10) 0.0157(12) 0.0136(12) 0.0037(9) -0.0066(9) -0.0034(9)
C10 0.0265(12) 0.0193(13) 0.0218(13) 0.0008(11) -0.0163(11) -0.0077(10)
C11 0.0303(13) 0.0141(12) 0.0242(14) 0.0036(10) -0.0164(11) -0.0079(10)
C12 0.0544(18) 0.0224(14) 0.0458(19) 0.0066(13) -0.0404(16) -0.0135(13)
Cu1 0.02003(13) 0.01490(15) 0.01667(15) 0.00143(12) -0.00872(12) -0.00484(11)
Cu2 0.02666(15) 0.01774(15) 0.02549(18) 0.00315(13) -0.01532(14) -0.00715(13)
I1 0.02213(8) 0.01519(8) 0.02177(9) 0.00396(7) -0.00894(7) -0.00497(6)
I2 0.01870(7) 0.01726(8) 0.01503(8) 0.00303(6) -0.00999(6) -0.00645(6)
P1 0.0234(3) 0.0178(3) 0.0151(3) 0.0022(3) -0.0094(3) -0.0126(3)
Pt1 0.01578(6) 0.01099(6) 0.00978(7) 0.00293(5) -0.00693(5) -0.00653(5)
S6 0.0222(3) 0.0153(3) 0.0170(3) 0.0058(2) -0.0113(2) -0.0059(2)
C13 0.0375(17) 0.049(2) 0.0269(18) 0.0053(15) -0.0106(14) -0.0061(15)
C14A 0.080(12) 0.064(9) 0.057(8) 0.010(7) -0.055(9) -0.021(8)
C14B 0.063(11) 0.066(10) 0.029(6) 0.010(6) -0.019(6) -0.018(7)
N1 0.100(7) 0.085(6) 0.097(8) 0.003(5) -0.041(6) -0.072(6)

loop_
_atom_type_symbol
_atom_type_description
_atom_type_scat_dispersion_real
_atom_type_scat_dispersion_imag
_atom_type_scat_source
C C 0.0033 0.0016 'International Tables Vol C Tables 4.2.6.8 and 6.1.1.4'
H H 0 0 'International Tables Vol C Tables 4.2.6.8 and 6.1.1.4'
Cu Cu 0.3201 1.2651 'International Tables Vol C Tables 4.2.6.8 and 6.1.1.4'
I I -0.4742 1.8119 'International Tables Vol C Tables 4.2.6.8 and 6.1.1.4'
P P 0.1023 0.0942 'International Tables Vol C Tables 4.2.6.8 and 6.1.1.4'
Pt Pt -1.7033 8.3905 'International Tables Vol C Tables 4.2.6.8 and 6.1.1.4'
S S 0.1246 0.1234 'International Tables Vol C Tables 4.2.6.8 and 6.1.1.4'
N N 0.0061 0.0033 'International Tables Vol C Tables 4.2.6.8 and 6.1.1.4'

loop_
_geom_angle_atom_site_label_1
_geom_angle_atom_site_label_2
_geom_angle_atom_site_label_3
_geom_angle
_geom_angle_site_symmetry_1
_geom_angle_site_symmetry_3
C5 C4 Pt1 175.5(2) . .
C5 C4 Cu1 72.78(15) . .
Pt1 C4 Cu1 111.57(10) . .
C4 C5 C6 163.3(2) . .
C4 C5 Cu1 73.06(15) . .
C6 C5 Cu1 123.54(17) . .
C7 C6 C11 118.4(2) . .
C7 C6 C5 119.2(2) . .
C11 C6 C5 122.3(2) . .
C8 C7 C6 120.4(2) . .
C7 C8 C9 120.8(2) . .
C10 C9 C8 119.3(2) . .
C10 C9 S6 122.6(2) . .
C8 C9 S6 118.02(19) . .
C11 C10 C9 119.9(2) . .
C10 C11 C6 121.1(2) . .
C5 Cu1 C4 34.16(9) . .
C5 Cu1 I1 145.22(7) . .
C4 Cu1 I1 111.61(7) . .
C5 Cu1 I2 107.91(7) . .
C4 Cu1 I2 141.85(6) . .
I1 Cu1 I2 106.547(15) . .
C5 Cu1 Cu2 153.20(7) . .
C4 Cu1 Cu2 151.72(7) . .
I1 Cu1 Cu2 57.116(13) . .
I2 Cu1 Cu2 56.730(11) . .
S6 Cu2 I1 105.00(3) 1_645 .
S6 Cu2 I2 107.72(3) 1_645 2_765
I1 Cu2 I2 115.85(2) . 2_765
S6 Cu2 I2 108.37(3) 1_645 .
I1 Cu2 I2 103.29(2) . .
I2 Cu2 I2 115.91(2) 2_765 .
S6 Cu2 Cu2 125.72(3) 1_645 2_765
I1 Cu2 Cu2 128.85(2) . 2_765
I2 Cu2 Cu2 58.023(17) 2_765 2_765
I2 Cu2 Cu2 57.888(14) . 2_765
S6 Cu2 Cu1 140.14(2) 1_645 .
I1 Cu2 Cu1 54.377(15) . .
I2 Cu2 Cu1 112.04(2) 2_765 .
I2 Cu2 Cu1 55.752(19) . .
Cu2 Cu2 Cu1 79.783(17) 2_765 .
Cu1 I1 Cu2 68.507(19) . .
Cu1 I2 Cu2 88.708(19) . 2_765
Cu1 I2 Cu2 67.517(19) . .
Cu2 I2 Cu2 64.09(2) 2_765 .
C3 P1 C2 104.07(15) . .
C3 P1 C1 103.34(16) . .
C2 P1 C1 103.90(16) . .
C3 P1 Pt1 114.47(10) . .
C2 P1 Pt1 112.23(11) . .
C1 P1 Pt1 117.38(10) . .
C4 Pt1 C4 180 . 2_666
C4 Pt1 P1 88.85(7) . 2_666
C4 Pt1 P1 91.15(7) 2_666 2_666
C4 Pt1 P1 91.15(7) . .
C4 Pt1 P1 88.85(7) 2_666 .
P1 Pt1 P1 180 2_666 .
C9 S6 C12 103.28(13) . .
C9 S6 Cu2 105.58(9) . 1_465
C12 S6 Cu2 104.49(11) . 1_465
C14B C13 C13 110.7(3) . 2_576
C14B C13 C14A 8.6(7) . .
C13 C13 C14A 111.4(5) 2_576 .
N1 C14B C13 170.2(8) . .

loop_
_geom_bond_atom_site_label_1
_geom_bond_atom_site_label_2
_geom_bond_distance
_geom_bond_site_symmetry_2
C1 P1 1.810(3) .
C2 P1 1.809(3) .
C3 P1 1.808(3) .
C4 C5 1.227(3) .
C4 Pt1 2.011(2) .
C4 Cu1 2.091(2) .
C5 C6 1.460(3) .
C5 Cu1 2.088(2) .
C6 C7 1.398(3) .
C6 C11 1.399(4) .
C7 C8 1.383(3) .
C8 C9 1.392(4) .
C9 C10 1.391(4) .
C9 S6 1.782(2) .
C10 C11 1.386(3) .
C12 S6 1.813(3) .
Cu1 I1 2.5630(6) .
Cu1 I2 2.6246(7) .
Cu1 Cu2 2.9338(8) .
Cu2 S6 2.3450(8) 1_645
Cu2 I1 2.6478(6) .
Cu2 I2 2.6508(6) 2_765
Cu2 I2 2.6547(6) .
Cu2 Cu2 2.8149(10) 2_765
I2 Cu2 2.6508(6) 2_765
P1 Pt1 2.3061(8) .
Pt1 C4 2.011(2) 2_666
Pt1 P1 2.3061(8) 2_666
S6 Cu2 2.3450(8) 1_465
C13 C14B 1.485(4) .
C13 C13 1.509(8) 2_576
C13 C14A 1.553(13) .
C14B N1 0.953(8) .

loop_
_geom_torsion_atom_site_label_1
_geom_torsion_atom_site_label_2
_geom_torsion_atom_site_label_3
_geom_torsion_atom_site_label_4
_geom_torsion
_geom_torsion_site_symmetry_1
_geom_torsion_site_symmetry_4
Pt1 C4 C5 C6 22(3) . .
Cu1 C4 C5 C6 -174.3(9) . .
Pt1 C4 C5 Cu1 -164(3) . .
C4 C5 C6 C7 52.5(9) . .
Cu1 C5 C6 C7 -121.0(2) . .
C4 C5 C6 C11 -127.1(8) . .
Cu1 C5 C6 C11 59.4(3) . .
C11 C6 C7 C8 0.5(3) . .
C5 C6 C7 C8 -179.2(2) . .
C6 C7 C8 C9 -0.7(4) . .
C7 C8 C9 C10 0.7(4) . .
C7 C8 C9 S6 -175.79(18) . .
C8 C9 C10 C11 -0.5(4) . .
S6 C9 C10 C11 175.82(19) . .
C9 C10 C11 C6 0.3(4) . .
C7 C6 C11 C10 -0.3(4) . .
C5 C6 C11 C10 179.3(2) . .
C6 C5 Cu1 C4 178.0(3) . .
C4 C5 Cu1 I1 13.6(2) . .
C6 C5 Cu1 I1 -168.41(14) . .
C4 C5 Cu1 I2 -174.45(14) . .
C6 C5 Cu1 I2 3.6(2) . .
C4 C5 Cu1 Cu2 -124.14(16) . .
C6 C5 Cu1 Cu2 53.9(3) . .
Pt1 C4 Cu1 C5 178.7(2) . .
C5 C4 Cu1 I1 -171.73(14) . .
Pt1 C4 Cu1 I1 6.94(13) . .
C5 C4 Cu1 I2 8.6(2) . .
Pt1 C4 Cu1 I2 -172.76(3) . .
C5 C4 Cu1 Cu2 128.03(16) . .
Pt1 C4 Cu1 Cu2 -53.3(2) . .
C5 Cu1 Cu2 S6 -138.38(16) . 1_645
C4 Cu1 Cu2 S6 142.78(14) . 1_645
I1 Cu1 Cu2 S6 68.82(4) . 1_645
I2 Cu1 Cu2 S6 -77.26(3) . 1_645
C5 Cu1 Cu2 I1 152.80(16) . .
C4 Cu1 Cu2 I1 73.96(14) . .
I2 Cu1 Cu2 I1 -146.082(14) . .
C5 Cu1 Cu2 I2 46.02(16) . 2_765
C4 Cu1 Cu2 I2 -32.82(14) . 2_765
I1 Cu1 Cu2 I2 -106.78(2) . 2_765
I2 Cu1 Cu2 I2 107.14(2) . 2_765
C5 Cu1 Cu2 I2 -61.12(16) . .
C4 Cu1 Cu2 I2 -139.96(14) . .
I1 Cu1 Cu2 I2 146.082(14) . .
C5 Cu1 Cu2 Cu2 -3.18(16) . 2_765
C4 Cu1 Cu2 Cu2 -82.01(14) . 2_765
I1 Cu1 Cu2 Cu2 -155.973(19) . 2_765
I2 Cu1 Cu2 Cu2 57.945(13) . 2_765
C5 Cu1 I1 Cu2 -158.81(12) . .
C4 Cu1 I1 Cu2 -150.68(7) . .
I2 Cu1 I1 Cu2 29.124(12) . .
S6 Cu2 I1 Cu1 -141.77(2) 1_645 .
I2 Cu2 I1 Cu1 99.54(2) 2_765 .
I2 Cu2 I1 Cu1 -28.290(14) . .
Cu2 Cu2 I1 Cu1 30.97(2) 2_765 .
C5 Cu1 I2 Cu2 93.11(8) . 2_765
C4 Cu1 I2 Cu2 88.07(11) . 2_765
I1 Cu1 I2 Cu2 -91.64(3) . 2_765
Cu2 Cu1 I2 Cu2 -62.37(2) . 2_765
C5 Cu1 I2 Cu2 155.48(7) . .
C4 Cu1 I2 Cu2 150.44(11) . .
I1 Cu1 I2 Cu2 -29.265(12) . .
S6 Cu2 I2 Cu1 138.80(2) 1_645 .
I1 Cu2 I2 Cu1 27.779(14) . .
I2 Cu2 I2 Cu1 -100.02(2) 2_765 .
Cu2 Cu2 I2 Cu1 -100.02(2) 2_765 .
S6 Cu2 I2 Cu2 -121.19(3) 1_645 2_765
I1 Cu2 I2 Cu2 127.80(2) . 2_765
I2 Cu2 I2 Cu2 0 2_765 2_765
Cu1 Cu2 I2 Cu2 100.02(2) . 2_765
C5 C4 Pt1 C4 -3E1(10) . 2_666
Cu1 C4 Pt1 C4 17E1(10) . 2_666
C5 C4 Pt1 P1 -104(3) . 2_666
Cu1 C4 Pt1 P1 92.29(10) . 2_666
C5 C4 Pt1 P1 76(3) . .
Cu1 C4 Pt1 P1 -87.71(10) . .
C3 P1 Pt1 C4 134.11(13) . .
C2 P1 Pt1 C4 -107.56(14) . .
C1 P1 Pt1 C4 12.71(16) . .
C3 P1 Pt1 C4 -45.89(13) . 2_666
C2 P1 Pt1 C4 72.44(14) . 2_666
C1 P1 Pt1 C4 -167.29(16) . 2_666
C3 P1 Pt1 P1 -11E1(10) . 2_666
C2 P1 Pt1 P1 1E1(10) . 2_666
C1 P1 Pt1 P1 13E1(10) . 2_666
C10 C9 S6 C12 31.1(2) . .
C8 C9 S6 C12 -152.5(2) . .
C10 C9 S6 Cu2 140.55(18) . 1_465
C8 C9 S6 Cu2 -43.11(19) . 1_465
C13 C13 C14B N1 -66(4) 2_576 .
C14A C13 C14B N1 30(5) . .
